data_2240359
loop_
_publ_author_name
'Belhouas, Ratiba'
'Bouacida, Sofiane'
'Boudaren, Chaouki'
'Daran, Jean-Claude'
'Chtoun, El Hossain'

_publ_section_title
;
 Crystal structure of bis(9<i>H</i>-6-aminopurin-1-ium)
 hexafluoridosilicate(IV) dihydrate
;
_journal_issue 2
_journal_name_full 'Acta Crystallographica Section E'
_journal_page_first o72
_journal_page_last o73
_journal_paper_doi 10.1107/S2056989014027005
_journal_volume 71
_journal_year 2015
_chemical_formula_iupac '2C5 H6 N5 +, Si F6 2-, 2H2 O'
_chemical_formula_moiety '2(C5 H6 N5), F6 Si , 2(H2 O)'
_chemical_formula_structural '2(C5 H6 N5), Si F6 , 2(H2 O)'
_chemical_formula_sum 'C10 H16 F6 N10 O2 Si'
_chemical_formula_weight 450.42
_chemical_name_common 'Bis adeninium hexafluorosilicate(VI) hydrate'
_chemical_name_systematic
;
Bis(9<i>H</i>-6-aminopurin-1-ium) hexafluoridosilicate(IV) dihydrate
;
_space_group_IT_number 2
_symmetry_cell_setting triclinic
_symmetry_space_group_name_Hall '-P 1'
_symmetry_space_group_name_H-M 'P -1'
_atom_sites_solution_hydrogens geom
_atom_sites_solution_primary direct
_atom_sites_solution_secondary difmap
_cell_angle_alpha 79.141(6)
_cell_angle_beta 84.534(17)
_cell_angle_gamma 71.774(9)
_cell_formula_units_Z 1
_cell_length_a 5.7500(7)
_cell_length_b 7.8504(3)
_cell_length_c 10.0884(6)
_cell_measurement_reflns_used 2981
_cell_measurement_temperature 295(2)
_cell_measurement_theta_max 27.49
_cell_measurement_theta_min 5.23
_cell_volume 424.47(6)
_computing_cell_refinement
;
DIRAX/LSQ (Duisenberg <i>et al.</i>,  2003)
;
_computing_data_collection
;
COLLECT (Otwinowski & Minor, 1997)
;
_computing_data_reduction
;
EVALCCD (Duisenberg <i>et al.</i>,  2003)
;
_computing_molecular_graphics
;
ORTEPIII (Burnett & Johnson, 1996), ORTEP-3 for Windows (Farrugia,
2012) and
PLATON (Spek, 2009)
;
_computing_publication_material
;
WinGX (Farrugia, 2012)
;
_computing_structure_refinement
;
SHELXL97 (Sheldrick, 2008)
;
_computing_structure_solution
;
SIR92 (Burla <i>et al.</i>,  2005)
;
_diffrn_ambient_temperature 295(2)
_diffrn_detector_area_resol_mean 9
_diffrn_measured_fraction_theta_full 0.983
_diffrn_measured_fraction_theta_max 0.983
_diffrn_measurement_device '95mm CCD camera on \k-goniostat'
_diffrn_measurement_device_type 'Nonius KappaCCD'
_diffrn_measurement_method 'CCD rotation images, thick slices'
_diffrn_radiation_source 'fine-focus sealed tube'
_diffrn_radiation_type MoK\a
_diffrn_radiation_wavelength 0.71073
_diffrn_reflns_av_R_equivalents 0.0181
_diffrn_reflns_av_sigmaI/netI 0.0233
_diffrn_reflns_limit_h_max 7
_diffrn_reflns_limit_h_min -6
_diffrn_reflns_limit_k_max 10
_diffrn_reflns_limit_k_min -10
_diffrn_reflns_limit_l_max 13
_diffrn_reflns_limit_l_min -13
_diffrn_reflns_number 4025
_diffrn_reflns_theta_full 27.49
_diffrn_reflns_theta_max 27.49
_diffrn_reflns_theta_min 5.23
_exptl_absorpt_coefficient_mu 0.237
_exptl_absorpt_correction_type none
_exptl_crystal_colour colourless
_exptl_crystal_density_diffrn 1.762
_exptl_crystal_density_method 'not measured'
_exptl_crystal_description lath
_exptl_crystal_F_000 230
_exptl_crystal_size_max 0.55
_exptl_crystal_size_mid 0.12
_exptl_crystal_size_min 0.07
_refine_diff_density_max 0.283
_refine_diff_density_min -0.219
_refine_ls_extinction_method none
_refine_ls_goodness_of_fit_ref 1.034
_refine_ls_hydrogen_treatment constr
_refine_ls_matrix_type full
_refine_ls_number_parameters 133
_refine_ls_number_reflns 1923
_refine_ls_number_restraints 0
_refine_ls_restrained_S_all 1.034
_refine_ls_R_factor_all 0.0338
_refine_ls_R_factor_gt 0.0303
_refine_ls_shift/su_max 0.001
_refine_ls_shift/su_mean 0.000
_refine_ls_structure_factor_coef Fsqd
_refine_ls_weighting_details 'w=1/[\s^2^(Fo^2^)+(0.0373P)^2^+0.1468P] where P=(Fo^2^+2Fc^2^)/3'
_refine_ls_weighting_scheme calc
_refine_ls_wR_factor_gt 0.0794
_refine_ls_wR_factor_ref 0.0817
_reflns_number_gt 1757
_reflns_number_total 1923
_reflns_threshold_expression I>2\s(I)
_cod_data_source_file wm5099sup1.cf
_cod_data_source_block I
_cod_database_code 2240359
_cod_database_fobs_code 2240359

loop_
_symmetry_equiv_pos_as_xyz
'x, y, z'
'-x, -y, -z'

loop_
_atom_site_type_symbol
_atom_site_label
_atom_site_fract_x
_atom_site_fract_y
_atom_site_fract_z
_atom_site_U_iso_or_equiv
_atom_site_adp_type
_atom_site_calc_flag
_atom_site_refinement_flags
_atom_site_occupancy
_atom_site_symmetry_multiplicity
Si Si1 0.0000 0.0000 1.0000 0.02519(13) Uani d S 1 2
F F1 0.16598(16) -0.01595(12) 1.13081(8) 0.0417(2) Uani d . 1 1
F F2 -0.25721(16) 0.04669(12) 1.09945(9) 0.0432(2) Uani d . 1 1
F F3 -0.03226(17) 0.22671(11) 0.95904(9) 0.0410(2) Uani d . 1 1
O O1W 0.36312(19) 0.33709(13) 0.99720(11) 0.0411(3) Uani d . 1 1
H H1W 0.4831 0.2480 1.0279 0.062 Uiso d R 1 1
H H2W 0.2551 0.2970 0.9859 0.062 Uiso d R 1 1
N N1 0.4082(2) 0.56497(15) 0.76571(10) 0.0304(2) Uani d . 1 1
H H1 0.4261 0.4920 0.8417 0.036 Uiso calc R 1 1
N N7 0.7063(2) 0.69851(15) 0.44077(11) 0.0322(3) Uani d . 1 1
N N9 0.3304(2) 0.89656(15) 0.41590(11) 0.0339(3) Uani d . 1 1
H H9 0.2111 0.9840 0.3789 0.041 Uiso calc R 1 1
N N6 0.8149(2) 0.42421(16) 0.70564(12) 0.0384(3) Uani d . 1 1
H H6A 0.8298 0.3513 0.7817 0.046 Uiso calc R 1 1
H H6B 0.9376 0.4154 0.6487 0.046 Uiso calc R 1 1
N N3 0.1313(2) 0.80786(16) 0.63114(11) 0.0344(3) Uani d . 1 1
C C6 0.6057(2) 0.54850(16) 0.67661(12) 0.0277(3) Uani d . 1 1
C C4 0.3254(2) 0.79502(17) 0.54071(12) 0.0287(3) Uani d . 1 1
C C5 0.5581(2) 0.67381(16) 0.55526(12) 0.0268(3) Uani d . 1 1
C C8 0.5605(3) 0.83344(18) 0.36060(14) 0.0347(3) Uani d . 1 1
H H8 0.6093 0.8810 0.2748 0.042 Uiso calc R 1 1
C C2 0.1861(3) 0.68935(19) 0.74132(13) 0.0334(3) Uani d . 1 1
H H2 0.0632 0.6901 0.8084 0.040 Uiso calc R 1 1

loop_
_atom_site_aniso_label
_atom_site_aniso_U_11
_atom_site_aniso_U_22
_atom_site_aniso_U_33
_atom_site_aniso_U_12
_atom_site_aniso_U_13
_atom_site_aniso_U_23
Si1 0.0258(2) 0.0253(2) 0.0204(2) -0.00695(18) -0.00429(17) 0.00622(16)
F1 0.0428(5) 0.0461(5) 0.0328(4) -0.0095(4) -0.0160(4) 0.0021(3)
F2 0.0341(4) 0.0502(5) 0.0354(4) -0.0076(4) 0.0041(3) 0.0054(4)
F3 0.0494(5) 0.0291(4) 0.0412(5) -0.0126(4) -0.0109(4) 0.0080(3)
O1W 0.0376(6) 0.0361(5) 0.0458(6) -0.0123(4) -0.0092(4) 0.0080(4)
N1 0.0364(6) 0.0310(5) 0.0209(5) -0.0091(4) -0.0034(4) 0.0016(4)
N7 0.0338(6) 0.0308(5) 0.0266(5) -0.0067(5) -0.0001(4) 0.0027(4)
N9 0.0354(6) 0.0298(5) 0.0279(6) -0.0023(5) -0.0052(4) 0.0050(4)
N6 0.0354(6) 0.0376(6) 0.0297(6) -0.0022(5) -0.0020(5) 0.0106(5)
N3 0.0323(6) 0.0355(6) 0.0286(6) -0.0024(5) -0.0022(4) -0.0017(4)
C6 0.0328(6) 0.0260(6) 0.0232(6) -0.0086(5) -0.0038(5) -0.0009(4)
C4 0.0328(7) 0.0265(6) 0.0244(6) -0.0061(5) -0.0044(5) -0.0021(4)
C5 0.0306(6) 0.0247(5) 0.0229(6) -0.0064(5) -0.0028(5) -0.0009(4)
C8 0.0380(7) 0.0332(6) 0.0270(6) -0.0079(5) -0.0013(5) 0.0049(5)
C2 0.0348(7) 0.0361(7) 0.0271(6) -0.0081(5) 0.0008(5) -0.0051(5)

loop_
_atom_type_symbol
_atom_type_description
_atom_type_scat_dispersion_real
_atom_type_scat_dispersion_imag
_atom_type_scat_source
C C 0.0033 0.0016 'International Tables Vol C Tables 4.2.6.8 and 6.1.1.4'
H H 0.0000 0.0000 'International Tables Vol C Tables 4.2.6.8 and 6.1.1.4'
F F 0.0171 0.0103 'International Tables Vol C Tables 4.2.6.8 and 6.1.1.4'
N N 0.0061 0.0033 'International Tables Vol C Tables 4.2.6.8 and 6.1.1.4'
O O 0.0106 0.0060 'International Tables Vol C Tables 4.2.6.8 and 6.1.1.4'
Si Si 0.0817 0.0704 'International Tables Vol C Tables 4.2.6.8 and 6.1.1.4'

loop_
_geom_angle_atom_site_label_1
_geom_angle_atom_site_label_2
_geom_angle_atom_site_label_3
_geom_angle_site_symmetry_1
_geom_angle_site_symmetry_3
_geom_angle
F1 Si1 F1 . 2_557 180.0000(10)
F1 Si1 F2 . . 89.86(5)
F1 Si1 F2 2_557 . 90.14(5)
F1 Si1 F2 . 2_557 90.14(5)
F1 Si1 F2 2_557 2_557 89.86(5)
F2 Si1 F2 . 2_557 180.0
F1 Si1 F3 . . 90.31(4)
F1 Si1 F3 2_557 . 89.69(4)
F2 Si1 F3 . . 89.68(5)
F2 Si1 F3 2_557 . 90.32(5)
F1 Si1 F3 . 2_557 89.69(4)
F1 Si1 F3 2_557 2_557 90.31(4)
F2 Si1 F3 . 2_557 90.32(5)
F2 Si1 F3 2_557 2_557 89.68(5)
F3 Si1 F3 . 2_557 180.0000(10)
H1W O1W H2W . . 107.5
C2 N1 C6 . . 123.90(11)
C2 N1 H1 . . 118.1
C6 N1 H1 . . 118.1
C8 N7 C5 . . 103.37(11)
C4 N9 C8 . . 107.06(11)
C4 N9 H9 . . 126.5
C8 N9 H9 . . 126.5
C6 N6 H6A . . 120.0
C6 N6 H6B . . 120.0
H6A N6 H6B . . 120.0
C2 N3 C4 . . 112.33(12)
N6 C6 N1 . . 120.97(11)
N6 C6 C5 . . 125.23(12)
N1 C6 C5 . . 113.80(11)
N9 C4 N3 . . 127.47(12)
N9 C4 C5 . . 105.20(11)
N3 C4 C5 . . 127.32(11)
C4 C5 N7 . . 111.11(11)
C4 C5 C6 . . 117.64(12)
N7 C5 C6 . . 131.23(12)
N7 C8 N9 . . 113.25(12)
N7 C8 H8 . . 123.4
N9 C8 H8 . . 123.4
N3 C2 N1 . . 125.00(13)
N3 C2 H2 . . 117.5
N1 C2 H2 . . 117.5

loop_
_geom_bond_atom_site_label_1
_geom_bond_atom_site_label_2
_geom_bond_site_symmetry_2
_geom_bond_distance
Si1 F1 . 1.6646(8)
Si1 F1 2_557 1.6646(8)
Si1 F2 . 1.6867(9)
Si1 F2 2_557 1.6867(9)
Si1 F3 . 1.7041(8)
Si1 F3 2_557 1.7041(8)
O1W H1W . 0.8476
O1W H2W . 0.8046
N1 C2 . 1.3543(18)
N1 C6 . 1.3681(17)
N1 H1 . 0.8600
N7 C8 . 1.3154(17)
N7 C5 . 1.3892(16)
N9 C4 . 1.3605(16)
N9 C8 . 1.3637(19)
N9 H9 . 0.8600
N6 C6 . 1.3080(17)
N6 H6A . 0.8600
N6 H6B . 0.8600
N3 C2 . 1.3015(17)
N3 C4 . 1.3632(17)
C6 C5 . 1.4081(16)
C4 C5 . 1.3803(18)
C8 H8 . 0.9300
C2 H2 . 0.9300

loop_
_geom_hbond_atom_site_label_D
_geom_hbond_atom_site_label_H
_geom_hbond_atom_site_label_A
_geom_hbond_site_symmetry_A
_geom_hbond_distance_DH
_geom_hbond_distance_HA
_geom_hbond_distance_DA
_geom_hbond_angle_DHA
O1W H1W F2 1_655 0.85 1.88 2.7307(14) 178.2
O1W H2W F3 . 0.80 1.95 2.7553(14) 173.6
N1 H1 O1W . 0.86 1.88 2.7059(15) 161.7
N9 H9 N3 2_576 0.86 2.13 2.9378(17) 157.3
N9 H9 F1 1_564 0.86 2.54 3.0009(14) 114.5
N6 H6A F3 1_655 0.86 1.98 2.7917(14) 157.4
N6 H6A F1 2_657 0.86 2.61 3.2906(15) 137.1
N6 H6B N7 2_766 0.86 2.15 2.9648(18) 158.5
